data_4343572
loop_
_publ_author_name
'Henry, P.F.'
'Hughes, R.W.'
'Weller, M.T.'

_publ_section_title
;
 Nikel phosphate based zeotype, Rb Ni P O4
;
_journal_name_full 'Inorganic Chemistry'
_journal_page_first 5420
_journal_page_last 5421
_journal_volume 39
_journal_year 2000
_chemical_formula_sum 'Ni O4 P Rb'
_chemical_name_systematic 'Rb (Ni P O4)'
_space_group_IT_number 33
_symmetry_space_group_name_Hall 'P -2n -2ac'
_symmetry_space_group_name_H-M 'P c 21 n'
_cell_angle_alpha 90
_cell_angle_beta 90
_cell_angle_gamma 90
_cell_formula_units_Z 4
_cell_length_a 9.28673
_cell_length_b 5.08216
_cell_length_c 8.93493
_cell_volume 421.699
_citation_journal_id_ASTM INOCAJ
_cod_data_source_file Henry_INOCAJ_2000_1129.cif
_cod_data_source_block Ni1O4P1Rb1
_cod_original_cell_volume 421.6987
_cod_original_sg_symbol_Hall 'P 2c -2n (y,z,x)'
_cod_original_formula_sum 'Ni1 O4 P1 Rb1'
_cod_database_code 4343572

loop_
_symmetry_equiv_pos_as_xyz
x,y,z
-x,y+1/2,-z
x+1/2,y+1/2,-z+1/2
-x+1/2,y,z+1/2

loop_
_atom_site_label
_atom_site_type_symbol
_atom_site_fract_x
_atom_site_fract_y
_atom_site_fract_z
_atom_site_occupancy
_atom_site_U_iso_or_equiv
O5 O-2 0.2723 0.7836 0.2268 0.545 0.0
O7 O-2 0.1679 0.8405 0.03221 0.369 0.0
O3 O-2 0.4622 0.2639 0.3039 0.177 0.0
O1 O-2 0.09003 0.1476 0.21346 1 0.0
O4 O-2 0.2449 0.7836 0.2921 0.455 0.0
O2 O-2 0.0076 0.6847 0.286 0.823 0.0
Ni1 Ni+2 0.43955 0.8945 0.34437 1 0.0
P1 P+5 0.11693 0.8558 0.19489 1 0.0
Rb1 Rb+1 0.18516 0.366 0.49991 1 0.0
O6 O-2 0.0694 0.7314 0.04293 0.631 0.0
